data_7223491
loop_
_publ_author_name
'Zhao, Yifang'
'Yuan, Youyou'
'Du, Xin'
'Lin, Xiaohuan'
'Liao, Fuhui'
'Xie, Jinglin'
'Lin, Jianhua'
'Sun, Junliang'

_publ_section_title
;
 Hydrothermal assembly of various dimensional pure-inorganic
 copper--molybdenum frameworks
;
_journal_issue 4
_journal_name_full CrystEngComm
_journal_page_first 521
_journal_paper_doi 10.1039/C5CE02213D
_journal_volume 18
_journal_year 2016
_chemical_formula_sum 'Cu6 Mo28 N2 O96'
_chemical_formula_weight 4631.58
_chemical_name_common CMF-1
_chemical_name_systematic
; 
 ? 
;
_space_group_IT_number 87
_symmetry_cell_setting tetragonal
_symmetry_space_group_name_Hall '-I 4'
_symmetry_space_group_name_H-M 'I 4/m'
_atom_sites_solution_hydrogens CONSTR
_atom_sites_solution_primary direct
_atom_sites_solution_secondary difmap
_audit_creation_method SHELXL-97
_audit_update_record
;
2015-10-11 deposited with the CCDC.
2015-12-15 downloaded from the CCDC.
;
_cell_angle_alpha 90.00
_cell_angle_beta 90.00
_cell_angle_gamma 90.00
_cell_formula_units_Z 2
_cell_length_a 17.2929(7)
_cell_length_b 17.2929(7)
_cell_length_c 19.8829(12)
_cell_measurement_reflns_used 1821
_cell_measurement_temperature 180.0(2)
_cell_measurement_theta_max 29.8313
_cell_measurement_theta_min 3.2819
_cell_volume 5945.9(5)
_computing_cell_refinement
;
CrysAlisPro, Agilent Technologies,
Version 1.171.35.6 (release 27-01-2011 CrysAlis171 .NET)
(compiled Jan 27 2011,13:34:29)
;
_computing_data_collection
;
CrysAlisPro, Agilent Technologies,
Version 1.171.35.6 (release 27-01-2011 CrysAlis171 .NET)
(compiled Jan 27 2011,13:34:29)
;
_computing_data_reduction
;
CrysAlisPro, Agilent Technologies,
Version 1.171.35.6 (release 27-01-2011 CrysAlis171 .NET)
(compiled Jan 27 2011,13:34:29)
;
_computing_structure_refinement 'SHELXL-97 (Sheldrick, 1997)'
_computing_structure_solution 'SHELXS-97 (Sheldrick, 1990)'
_diffrn_ambient_temperature 180.0(2)
_diffrn_detector_area_resol_mean 10.3914
_diffrn_measured_fraction_theta_full 0.994
_diffrn_measured_fraction_theta_max 0.994
_diffrn_measurement_device_type 'SuperNova, Dual, Cu at zero, Atlas'
_diffrn_radiation_monochromator mirror
_diffrn_radiation_source 'fine-focus sealed tube'
_diffrn_radiation_type MoK\a
_diffrn_radiation_wavelength 0.71070
_diffrn_reflns_av_R_equivalents 0.0000
_diffrn_reflns_av_sigmaI/netI 0.0517
_diffrn_reflns_limit_h_max 15
_diffrn_reflns_limit_h_min -14
_diffrn_reflns_limit_k_max 21
_diffrn_reflns_limit_k_min 0
_diffrn_reflns_limit_l_max 24
_diffrn_reflns_limit_l_min 0
_diffrn_reflns_number 3014
_diffrn_reflns_theta_full 26.02
_diffrn_reflns_theta_max 26.02
_diffrn_reflns_theta_min 3.29
_exptl_absorpt_coefficient_mu 3.977
_exptl_absorpt_correction_T_max 0.7415
_exptl_absorpt_correction_T_min 0.5035
_exptl_absorpt_correction_type multi-scan
_exptl_absorpt_process_details
;
CrysAlisPro, Agilent Technologies,
Version 1.171.35.6 (release 27-01-2011 CrysAlis171 .NET)
(compiled Jan 27 2011,13:34:29)
Empirical absorption correction using spherical harmonics,
 implemented in SCALE3 ABSPACK scaling algorithm.
;
_exptl_crystal_colour black
_exptl_crystal_density_diffrn 2.587
_exptl_crystal_density_method 'not measured'
_exptl_crystal_description blackblock
_exptl_crystal_F_000 4264
_exptl_crystal_size_max 0.20
_exptl_crystal_size_mid 0.18
_exptl_crystal_size_min 0.08
_platon_squeeze_details
;
;
_refine_diff_density_max 0.967
_refine_diff_density_min -0.859
_refine_diff_density_rms 0.182
_refine_ls_extinction_method none
_refine_ls_goodness_of_fit_ref 1.030
_refine_ls_hydrogen_treatment constr
_refine_ls_matrix_type full
_refine_ls_number_parameters 100
_refine_ls_number_reflns 3014
_refine_ls_number_restraints 0
_refine_ls_restrained_S_all 1.030
_refine_ls_R_factor_all 0.0586
_refine_ls_R_factor_gt 0.0402
_refine_ls_shift/su_max 0.001
_refine_ls_shift/su_mean 0.000
_refine_ls_structure_factor_coef Fsqd
_refine_ls_weighting_details 'calc w=1/[\s^2^(Fo^2^)+(0.0478P)^2^+3.4382P] where P=(Fo^2^+2Fc^2^)/3'
_refine_ls_weighting_scheme calc
_refine_ls_wR_factor_gt 0.1012
_refine_ls_wR_factor_ref 0.1081
_reflns_number_gt 2199
_reflns_number_total 3014
_reflns_threshold_expression >2sigma(I)
_cod_data_source_file c5ce02213d2.cif
_cod_data_source_block 8
_cod_depositor_comments
;
The following automatic conversions were performed:

'_symmetry_cell_setting' value 'Tetragonal' changed to 'tetragonal'
according to
/usr/data/users/saulius/crontab/automatic-downloads/rss-feeds/RSC/lib/dictionaries/cif_core.dic
dictionary named 'cif_core.dic' version 2.4.2 from 2011-04-26.

'_refine_ls_hydrogen_treatment' value 'CONSTR' changed to 'constr'
according to
/usr/data/users/saulius/crontab/automatic-downloads/rss-feeds/RSC/lib/dictionaries/cif_core.dic
dictionary named 'cif_core.dic' version 2.4.2 from 2011-04-26.

Automatic conversion script
Id: cif_fix_values 4268 2015-11-12 08:31:59Z antanas 

 Adding full bibliography for 7223491--7223493.cif.
;
_cod_original_sg_symbol_H-M 'I 4/m '
_cod_database_code 7223491

loop_
_symmetry_equiv_pos_as_xyz
'x, y, z'
'-x, -y, z'
'-y, x, z'
'y, -x, z'
'x+1/2, y+1/2, z+1/2'
'-x+1/2, -y+1/2, z+1/2'
'-y+1/2, x+1/2, z+1/2'
'y+1/2, -x+1/2, z+1/2'
'-x, -y, -z'
'x, y, -z'
'y, -x, -z'
'-y, x, -z'
'-x+1/2, -y+1/2, -z+1/2'
'x+1/2, y+1/2, -z+1/2'
'y+1/2, -x+1/2, -z+1/2'
'-y+1/2, x+1/2, -z+1/2'

loop_
_atom_site_label
_atom_site_type_symbol
_atom_site_fract_x
_atom_site_fract_y
_atom_site_fract_z
_atom_site_U_iso_or_equiv
_atom_site_adp_type
_atom_site_occupancy
_atom_site_symmetry_multiplicity
_atom_site_calc_flag
_atom_site_refinement_flags
Mo1 Mo 0.62243(4) 0.10180(4) 0.0000 0.0168(2) Uani 1 2 d S
Mo2 Mo 0.77920(3) 0.02927(3) 0.08218(3) 0.01930(17) Uani 1 1 d .
Mo3 Mo 0.64977(4) 0.11036(3) 0.17037(3) 0.02587(18) Uani 1 1 d .
Mo4 Mo 0.69951(4) 0.25734(3) 0.08222(3) 0.02352(18) Uani 1 1 d .
Cu1 Cu 0.0000 0.0000 0.0000 0.0534(9) Uani 1 8 d S
Cu2 Cu 0.81820(8) -0.14381(7) 0.0000 0.0326(3) Uani 1 2 d S
Cu3 Cu 0.5000 0.0000 0.2500 0.0508(11) Uani 0.50 4 d SP
O1 O 0.7103(3) 0.1315(3) 0.2354(2) 0.0385(12) Uiso 1 1 d .
O2 O 0.6533(3) 0.3442(3) 0.0736(2) 0.0381(13) Uiso 1 1 d .
O3 O 0.7748(3) 0.2755(3) 0.1347(2) 0.0361(12) Uiso 1 1 d .
O4 O 0.7985(3) -0.0688(3) 0.0732(2) 0.0295(11) Uiso 1 1 d .
O5 O 0.7632(3) 0.2563(3) 0.0000 0.0202(14) Uiso 1 2 d S
O6 O 0.6893(3) 0.0165(3) 0.0000 0.0189(13) Uiso 1 2 d S
O7 O 0.5663(3) 0.0829(3) 0.0701(2) 0.0283(11) Uiso 1 1 d .
O8 O 0.5644(3) 0.0829(3) 0.2081(2) 0.0377(12) Uiso 1 1 d .
O9 O 0.8459(3) 0.0618(3) 0.1383(2) 0.0313(11) Uiso 1 1 d .
O10 O 0.6920(3) 0.0127(3) 0.1441(2) 0.0257(11) Uiso 1 1 d .
O11 O 0.8283(3) 0.0657(3) 0.0000 0.0206(14) Uiso 1 2 d S
O12 O 0.6233(3) 0.2148(3) 0.1447(2) 0.0311(11) Uiso 1 1 d .
O13 O 0.6245(3) 0.2110(3) 0.0000 0.0228(14) Uiso 1 2 d S
O14 O 0.7132(2) 0.1329(2) 0.08103(19) 0.0189(9) Uiso 1 1 d .
N1 N 0.0000 0.0000 0.0951(8) 0.055(4) Uani 1 4 d S

loop_
_atom_site_aniso_label
_atom_site_aniso_U_11
_atom_site_aniso_U_22
_atom_site_aniso_U_33
_atom_site_aniso_U_23
_atom_site_aniso_U_13
_atom_site_aniso_U_12
Mo1 0.0142(4) 0.0159(4) 0.0205(4) 0.000 0.000 0.0007(3)
Mo2 0.0194(3) 0.0191(3) 0.0194(3) 0.0008(2) -0.0016(2) 0.0043(2)
Mo3 0.0328(4) 0.0244(4) 0.0204(3) -0.0015(3) 0.0109(3) -0.0002(3)
Mo4 0.0328(4) 0.0159(3) 0.0218(3) -0.0038(2) 0.0040(3) -0.0023(2)
Cu1 0.0305(10) 0.0305(10) 0.099(3) 0.000 0.000 0.000
Cu2 0.0378(8) 0.0212(7) 0.0387(7) 0.000 0.000 0.0094(5)
Cu3 0.0353(14) 0.0353(14) 0.082(3) 0.000 0.000 0.000
N1 0.031(5) 0.031(5) 0.102(13) 0.000 0.000 0.000

loop_
_atom_type_symbol
_atom_type_description
_atom_type_scat_dispersion_real
_atom_type_scat_dispersion_imag
_atom_type_scat_source
Cu Cu 0.3201 1.2651 'International Tables Vol C Tables 4.2.6.8 and 6.1.1.4'
N N 0.0061 0.0033 'International Tables Vol C Tables 4.2.6.8 and 6.1.1.4'
Mo Mo -1.6832 0.6857 'International Tables Vol C Tables 4.2.6.8 and 6.1.1.4'
O O 0.0106 0.0060 'International Tables Vol C Tables 4.2.6.8 and 6.1.1.4'

loop_
_geom_angle_atom_site_label_1
_geom_angle_atom_site_label_2
_geom_angle_atom_site_label_3
_geom_angle
_geom_angle_site_symmetry_1
_geom_angle_site_symmetry_3
O7 Mo1 O7 107.4(3) 10 .
O7 Mo1 O6 101.37(18) 10 .
O7 Mo1 O6 101.37(18) . .
O7 Mo1 O13 101.54(19) 10 .
O7 Mo1 O13 101.54(19) . .
O6 Mo1 O13 140.8(3) . .
O7 Mo1 O14 170.47(18) 10 .
O7 Mo1 O14 82.17(18) . .
O6 Mo1 O14 76.39(16) . .
O13 Mo1 O14 75.78(16) . .
O7 Mo1 O14 82.17(18) 10 10
O7 Mo1 O14 170.47(18) . 10
O6 Mo1 O14 76.39(16) . 10
O13 Mo1 O14 75.78(16) . 10
O14 Mo1 O14 88.3(2) . 10
O9 Mo2 O4 105.1(2) . .
O9 Mo2 O11 98.5(2) . .
O4 Mo2 O11 98.4(2) . .
O9 Mo2 O10 99.0(2) . .
O4 Mo2 O10 94.01(19) . .
O11 Mo2 O10 155.1(2) . .
O9 Mo2 O14 95.26(19) . .
O4 Mo2 O14 157.74(19) . .
O11 Mo2 O14 87.3(2) . .
O10 Mo2 O14 73.63(17) . .
O9 Mo2 O6 166.1(2) . .
O4 Mo2 O6 87.8(2) . .
O11 Mo2 O6 74.07(18) . .
O10 Mo2 O6 84.89(17) . .
O14 Mo2 O6 72.92(18) . .
O9 Mo2 Mo3 88.22(16) . .
O4 Mo2 Mo3 128.66(15) . .
O11 Mo2 Mo3 128.98(17) . .
O10 Mo2 Mo3 34.65(13) . .
O14 Mo2 Mo3 41.73(11) . .
O6 Mo2 Mo3 87.57(12) . .
O1 Mo3 O8 104.8(2) . .
O1 Mo3 O10 99.3(2) . .
O8 Mo3 O10 101.7(2) . .
O1 Mo3 O12 98.4(2) . .
O8 Mo3 O12 99.8(2) . .
O10 Mo3 O12 147.56(19) . .
O1 Mo3 O14 106.1(2) . .
O8 Mo3 O14 149.1(2) . .
O10 Mo3 O14 74.73(17) . .
O12 Mo3 O14 74.33(18) . .
O1 Mo3 O7 176.6(2) . .
O8 Mo3 O7 78.52(19) . .
O10 Mo3 O7 80.50(17) . .
O12 Mo3 O7 80.27(17) . .
O14 Mo3 O7 70.56(15) . .
O1 Mo3 Mo2 94.62(17) . .
O8 Mo3 Mo2 136.38(16) . .
O10 Mo3 Mo2 35.79(13) . .
O12 Mo3 Mo2 115.78(14) . .
O14 Mo3 Mo2 41.76(11) . .
O7 Mo3 Mo2 83.26(10) . .
O1 Mo3 Mo4 94.60(17) . .
O8 Mo3 Mo4 133.39(16) . .
O10 Mo3 Mo4 116.64(13) . .
O12 Mo3 Mo4 34.70(13) . .
O14 Mo3 Mo4 42.12(11) . .
O7 Mo3 Mo4 82.53(10) . .
Mo2 Mo3 Mo4 81.886(19) . .
O3 Mo4 O2 104.9(2) . .
O3 Mo4 O12 101.3(2) . .
O2 Mo4 O12 94.5(2) . .
O3 Mo4 O5 94.7(2) . .
O2 Mo4 O5 100.7(2) . .
O12 Mo4 O5 154.2(2) . .
O3 Mo4 O14 96.1(2) . .
O2 Mo4 O14 157.4(2) . .
O12 Mo4 O14 72.94(17) . .
O5 Mo4 O14 85.5(2) . .
O3 Mo4 O13 163.9(2) . .
O2 Mo4 O13 88.3(2) . .
O12 Mo4 O13 86.50(18) . .
O5 Mo4 O13 73.41(19) . .
O14 Mo4 O13 72.51(18) . .
O3 Mo4 Mo3 90.92(16) . .
O2 Mo4 Mo3 128.74(17) . .
O12 Mo4 Mo3 34.22(14) . .
O5 Mo4 Mo3 126.61(17) . .
O14 Mo4 Mo3 41.16(10) . .
O13 Mo4 Mo3 87.71(13) . .
N1 Cu1 N1 180.0 9 .
O4 Cu2 O4 94.6(3) . 10
O4 Cu2 O5 113.85(17) . 3_645
O4 Cu2 O5 113.85(17) 10 3_645
O4 Cu2 O11 108.68(17) . 3_645
O4 Cu2 O11 108.68(17) 10 3_645
O5 Cu2 O11 115.2(2) 3_645 3_645
O8 Cu3 O8 130.7(3) 2_655 .
O8 Cu3 O8 100.01(11) 2_655 15
O8 Cu3 O8 100.01(11) . 15
O8 Cu3 O8 100.01(11) 2_655 16_545
O8 Cu3 O8 100.01(11) . 16_545
O8 Cu3 O8 130.7(3) 15 16_545
Mo2 O4 Cu2 138.5(3) . .
Mo4 O5 Mo4 112.0(3) 10 .
Mo4 O5 Cu2 116.21(18) 10 11_665
Mo4 O5 Cu2 116.21(18) . 11_665
Mo1 O6 Mo2 110.3(2) . .
Mo1 O6 Mo2 110.3(2) . 10
Mo2 O6 Mo2 92.3(2) . 10
Mo1 O7 Mo3 106.4(2) . .
Mo3 O8 Cu3 149.0(3) . .
Mo3 O10 Mo2 109.6(2) . .
Mo2 O11 Mo2 114.2(3) 10 .
Mo2 O11 Cu2 114.63(18) 10 11_665
Mo2 O11 Cu2 114.63(18) . 11_665
Mo3 O12 Mo4 111.1(2) . .
Mo1 O13 Mo4 111.7(2) . .
Mo1 O13 Mo4 111.7(2) . 10
Mo4 O13 Mo4 94.0(2) . 10
Mo3 O14 Mo2 96.51(16) . .
Mo3 O14 Mo4 96.72(16) . .
Mo2 O14 Mo4 153.8(2) . .
Mo3 O14 Mo1 100.91(17) . .
Mo2 O14 Mo1 100.11(16) . .
Mo4 O14 Mo1 99.48(16) . .

loop_
_geom_bond_atom_site_label_1
_geom_bond_atom_site_label_2
_geom_bond_distance
_geom_bond_site_symmetry_2
Mo1 O7 1.730(4) 10
Mo1 O7 1.730(4) .
Mo1 O6 1.875(6) .
Mo1 O13 1.889(6) .
Mo1 O14 2.313(4) .
Mo1 O14 2.313(4) 10
Mo2 O9 1.701(5) .
Mo2 O4 1.737(5) .
Mo2 O11 1.946(3) .
Mo2 O10 1.968(4) .
Mo2 O14 2.125(4) .
Mo2 O6 2.266(4) .
Mo2 Mo3 3.1703(8) .
Mo3 O1 1.703(5) .
Mo3 O8 1.723(5) .
Mo3 O10 1.913(4) .
Mo3 O12 1.932(5) .
Mo3 O14 2.124(4) .
Mo3 O7 2.507(5) .
Mo3 Mo4 3.2050(8) .
Mo4 O3 1.698(5) .
Mo4 O2 1.710(5) .
Mo4 O12 1.955(5) .
Mo4 O5 1.971(3) .
Mo4 O14 2.165(4) .
Mo4 O13 2.235(4) .
Cu1 N1 1.891(16) 9
Cu1 N1 1.891(16) .
Cu2 O4 1.979(4) .
Cu2 O4 1.979(4) 10
Cu2 O5 2.060(6) 3_645
Cu2 O11 2.065(6) 3_645
Cu3 O8 1.997(5) 2_655
Cu3 O8 1.997(5) .
Cu3 O8 1.997(5) 15
Cu3 O8 1.997(5) 16_545
O5 Mo4 1.971(3) 10
O5 Cu2 2.060(6) 11_665
O6 Mo2 2.266(4) 10
O11 Mo2 1.946(3) 10
O11 Cu2 2.065(6) 11_665
O13 Mo4 2.235(4) 10

loop_
_platon_squeeze_void_nr
_platon_squeeze_void_average_x
_platon_squeeze_void_average_y
_platon_squeeze_void_average_z
_platon_squeeze_void_volume
_platon_squeeze_void_count_electrons
_platon_squeeze_void_content
1 0.000 0.000 0.500 958 195 ' '
2 0.500 0.500 0.000 958 195 ' '
